data_4305177
loop_
_publ_author_name
'Yurii S. Moroz'
'Kinga Kulon'
'Matti Haukka'
'El\.zbieta Gumienna-Kontecka'
'Henryk Koz\/lowski'
'Franc Meyer'
'Igor O. Fritsky'

_publ_contact_author 'Igor O.Fritsky'
_publ_contact_author_email ifritsky@univ.kiev.ua
_publ_section_title
;
Synthesis and Structure of [2 x 2] Molecular Grid Copper(II) and
Nickel(II) Complexes with a New Polydentate Oxime-Containing Schiff Base
Ligand
;
_journal_name_full 'Inorganic Chemistry'
_journal_page_first 5656
_journal_page_last 5665
_journal_paper_doi 10.1021/ic702375h
_journal_volume 47
_journal_year 2008
_chemical_formula_sum 'C44 H66 N16 Ni4 O23'
_chemical_formula_weight 1421.97
_chemical_name_systematic
;
 ?
;
_space_group_IT_number 14
_symmetry_cell_setting monoclinic
_symmetry_space_group_name_Hall '-P 2yn'
_symmetry_space_group_name_H-M 'P 1 21/n 1'
_atom_sites_solution_hydrogens geom
_atom_sites_solution_primary direct
_atom_sites_solution_secondary difmap
_audit_creation_method SHELXL-97
_cell_angle_alpha 90.00
_cell_angle_beta 108.2520(10)
_cell_angle_gamma 90.00
_cell_formula_units_Z 4
_cell_length_a 11.6193(2)
_cell_length_b 34.4991(6)
_cell_length_c 15.8408(3)
_cell_measurement_temperature 120(2)
_cell_volume 6030.40(19)
_computing_cell_refinement 'Denzo/Scalepack (Otwinowski & Minor, 1997)'
_computing_data_collection 'Collect (Nonius BV, 1997-2000)'
_computing_data_reduction 'Denzo/Scalepack (Otwinowski & Minor, 1997)'
_computing_molecular_graphics 'ORTEP-3 for Windows (Farrugia, 1997)'
_computing_publication_material 'SHELXL-97 (Sheldrick, 1997)'
_computing_structure_refinement 'SHELXL-97 (Sheldrick, 1997)'
_computing_structure_solution 'SHELXS-97 (Sheldrick, 1997)'
_diffrn_ambient_temperature 120(2)
_diffrn_detector_area_resol_mean 9
_diffrn_measured_fraction_theta_full 0.998
_diffrn_measured_fraction_theta_max 0.998
_diffrn_measurement_device '95mm CCD camera on \k-goniostat'
_diffrn_measurement_device_type 'Nonius KappaCCD'
_diffrn_measurement_method '\f scans and \w scans with \k offset'
_diffrn_radiation_monochromator 'horizontally mounted graphite crystal'
_diffrn_radiation_source 'fine-focus sealed tube'
_diffrn_radiation_type MoK\a
_diffrn_radiation_wavelength 0.71073
_diffrn_reflns_av_R_equivalents 0.1284
_diffrn_reflns_av_sigmaI/netI 0.1093
_diffrn_reflns_limit_h_max 13
_diffrn_reflns_limit_h_min -13
_diffrn_reflns_limit_k_max 41
_diffrn_reflns_limit_k_min -38
_diffrn_reflns_limit_l_max 17
_diffrn_reflns_limit_l_min -18
_diffrn_reflns_number 62359
_diffrn_reflns_theta_full 25.00
_diffrn_reflns_theta_max 25.00
_diffrn_reflns_theta_min 1.94
_exptl_absorpt_coefficient_mu 1.319
_exptl_absorpt_correction_T_max 0.9370
_exptl_absorpt_correction_T_min 0.7254
_exptl_crystal_colour brown
_exptl_crystal_density_diffrn 1.566
_exptl_crystal_density_method 'not measured'
_exptl_crystal_description needle
_exptl_crystal_F_000 2952
_exptl_crystal_size_max 0.26
_exptl_crystal_size_mid 0.05
_exptl_crystal_size_min 0.05
_refine_diff_density_max 1.073
_refine_diff_density_min -0.797
_refine_diff_density_rms 0.171
_refine_ls_extinction_method none
_refine_ls_goodness_of_fit_ref 1.067
_refine_ls_hydrogen_treatment mixed
_refine_ls_matrix_type full
_refine_ls_number_parameters 833
_refine_ls_number_reflns 10616
_refine_ls_number_restraints 0
_refine_ls_restrained_S_all 1.067
_refine_ls_R_factor_all 0.1338
_refine_ls_R_factor_gt 0.0674
_refine_ls_shift/su_max 0.097
_refine_ls_shift/su_mean 0.004
_refine_ls_structure_factor_coef Fsqd
_refine_ls_weighting_details 'calc w=1/[\s^2^(Fo^2^)+(0.0475P)^2^+33.8090P] where P=(Fo^2^+2Fc^2^)/3'
_refine_ls_weighting_scheme calc
_refine_ls_wR_factor_gt 0.1489
_refine_ls_wR_factor_ref 0.1738
_reflns_number_gt 6395
_reflns_number_total 10616
_reflns_threshold_expression >2sigma(I)
_cod_data_source_file ic702375h-file002.cif
_cod_data_source_block 1
_cod_depositor_comments
;
The following automatic conversions were performed:
'_symmetry_cell_setting' value 'Monoclinic' changed to 'monoclinic'
according to '/home/saulius/struct/CIF-dictionaries/cif_core.dic'
dictionary named 'cif_core.dic' version 2.4.1 from 2010-06-29.

Automatic conversion script
Id: cif_fix_enum 1527 2010-12-29 10:47:43Z saulius 
;
_cod_database_code 4305177

loop_
_symmetry_equiv_pos_as_xyz
'x, y, z'
'-x+1/2, y+1/2, -z+1/2'
'-x, -y, -z'
'x-1/2, -y-1/2, z-1/2'

loop_
_atom_site_label
_atom_site_type_symbol
_atom_site_fract_x
_atom_site_fract_y
_atom_site_fract_z
_atom_site_U_iso_or_equiv
_atom_site_adp_type
_atom_site_occupancy
_atom_site_symmetry_multiplicity
_atom_site_calc_flag
_atom_site_refinement_flags
_atom_site_disorder_assembly
_atom_site_disorder_group
Ni1 Ni 0.89434(8) 0.07405(3) 0.76092(6) 0.0260(2) Uani 1 1 d . A .
Ni2 Ni 0.89211(8) 0.18462(3) 0.81755(6) 0.0267(2) Uani 1 1 d . . .
Ni3 Ni 0.84595(9) 0.20486(3) 0.56288(7) 0.0328(3) Uani 1 1 d . A .
Ni4 Ni 0.82911(8) 0.09481(3) 0.50462(6) 0.0269(2) Uani 1 1 d . . .
O1 O 0.9277(4) 0.08973(13) 0.6415(3) 0.0248(11) Uani 1 1 d . A .
O2 O 1.0409(4) 0.12277(14) 0.4398(3) 0.0354(13) Uani 1 1 d . . .
H2O H 0.9893 0.1383 0.4069 0.053 Uiso 1 1 d R A .
O3 O 0.8243(4) 0.12976(13) 0.7741(3) 0.0276(11) Uani 1 1 d . A .
O4 O 0.6507(3) 0.22717(8) 0.7871(2) 0.0429(14) Uani 1 1 d . . .
H4O H 0.5753 0.2245 0.7603 0.064 Uiso 1 1 d R A .
O5 O 0.9359(3) 0.19260(8) 0.6990(2) 0.0321(12) Uani 1 1 d R A .
O6 O 1.1337(3) 0.15779(8) 0.9387(2) 0.0400(13) Uani 1 1 d R . .
H6O H 1.0883 0.1586 0.9715 0.060 Uiso 1 1 d R . .
O7 O 0.7731(4) 0.14853(14) 0.5346(3) 0.0297(12) Uani 1 1 d . A .
O8 O 0.6030(4) 0.04708(15) 0.4991(4) 0.0391(13) Uani 1 1 d . . .
H8O H 0.6202 0.0353 0.4575 0.059 Uiso 1 1 d R A .
O10 O 0.9588(5) 0.23966(14) 0.8560(4) 0.0401(14) Uani 1 1 d . A .
O11 O 0.8034(5) 0.28058(15) 0.8320(4) 0.0439(14) Uani 1 1 d . A .
O12 O 0.8873(4) 0.04099(15) 0.4833(4) 0.0414(14) Uani 1 1 d . A .
O13 O 0.7324(6) 0.00095(18) 0.4433(6) 0.078(2) Uani 1 1 d . A .
O14 O 0.7303(4) 0.10371(16) 0.3714(3) 0.0392(13) Uani 1 1 d . A .
O15 O 0.8610(5) 0.12158(17) 0.3012(4) 0.0503(15) Uani 1 1 d . A .
O20 O 0.4690(5) 0.09419(17) 0.2932(4) 0.0532(16) Uani 1 1 d . . .
O21 O 0.4625(7) 0.0694(2) 0.1283(5) 0.087(2) Uani 1 1 d . . .
O22 O 0.2752(5) 0.13889(15) 0.3226(4) 0.0494(15) Uani 1 1 d . . .
H22W H 0.2586 0.1596 0.3083 0.074 Uiso 1 1 d R . .
O24 O 0.0330(5) 0.13237(19) 0.2112(4) 0.0604(18) Uani 1 1 d . . .
N1 N 0.9442(6) 0.06227(17) 0.8988(4) 0.0348(15) Uani 1 1 d . . .
N2 N 1.0725(5) 0.07924(16) 0.7977(4) 0.0295(14) Uani 1 1 d . . .
N3 N 1.1278(5) 0.08814(17) 0.7345(4) 0.0319(15) Uani 1 1 d . A .
N4 N 1.0017(5) 0.11127(16) 0.5103(4) 0.0252(14) Uani 1 1 d . A .
N5 N 0.8806(5) 0.01686(16) 0.7192(4) 0.0299(14) Uani 1 1 d . . .
N6 N 0.7166(5) 0.06520(17) 0.7284(4) 0.0297(14) Uani 1 1 d . . .
N7 N 0.6422(5) 0.09574(17) 0.7357(4) 0.0301(14) Uani 1 1 d . A .
N8 N 0.7097(5) 0.19326(16) 0.7802(4) 0.0279(14) Uani 1 1 d . A .
N9 N 0.8363(6) 0.21372(18) 0.4301(4) 0.0396(17) Uani 1 1 d . . .
N10 N 1.0190(5) 0.20100(17) 0.5687(4) 0.0322(15) Uani 1 1 d . . .
N11 N 1.1059(5) 0.19355(18) 0.6510(4) 0.0363(16) Uani 1 1 d . A .
N12 N 1.0680(5) 0.16976(18) 0.8532(4) 0.0341(15) Uani 1 1 d . A .
N13 N 0.8391(6) 0.26409(18) 0.5871(4) 0.0397(17) Uani 1 1 d . . .
N14 N 0.6768(5) 0.21048(17) 0.5662(4) 0.0311(15) Uani 1 1 d . . .
N15 N 0.6029(5) 0.17853(18) 0.5524(4) 0.0344(15) Uani 1 1 d . A .
N16 N 0.6609(5) 0.08226(17) 0.5131(4) 0.0301(15) Uani 1 1 d . A .
C1 C 0.8722(8) 0.0546(2) 0.9477(6) 0.043(2) Uani 1 1 d . A .
H1 H 0.7870 0.0536 0.9198 0.051 Uiso 1 1 calc R . .
C2 C 0.9202(10) 0.0480(3) 1.0401(6) 0.058(3) Uani 1 1 d . . .
H2 H 0.8677 0.0426 1.0741 0.070 Uiso 1 1 calc R A .
C3 C 1.0437(9) 0.0494(3) 1.0802(6) 0.059(3) Uani 1 1 d . A .
H3 H 1.0782 0.0449 1.1422 0.071 Uiso 1 1 calc R . .
C4 C 1.1157(8) 0.0574(2) 1.0282(6) 0.047(2) Uani 1 1 d . . .
H4 H 1.2012 0.0585 1.0546 0.056 Uiso 1 1 calc R A .
C5 C 1.0660(7) 0.0637(2) 0.9392(5) 0.0361(19) Uani 1 1 d . A .
C6 C 1.1365(7) 0.0722(2) 0.8786(5) 0.0363(19) Uani 1 1 d . A .
C7 C 1.2737(7) 0.0736(3) 0.9137(6) 0.061(3) Uani 1 1 d . . .
H7A H 1.3058 0.0796 0.8649 0.091 Uiso 1 1 calc R A .
H7B H 1.3048 0.0484 0.9394 0.091 Uiso 1 1 calc R . .
H7C H 1.2992 0.0937 0.9595 0.091 Uiso 1 1 calc R . .
C8 C 1.0430(6) 0.09303(19) 0.6581(5) 0.0242(16) Uani 1 1 d . . .
C9 C 1.0882(6) 0.1047(2) 0.5823(5) 0.0302(18) Uani 1 1 d . A .
C10 C 1.2185(7) 0.1074(3) 0.5925(6) 0.043(2) Uani 1 1 d . . .
H10A H 1.2484 0.0819 0.5816 0.065 Uiso 1 1 calc R A .
H10B H 1.2628 0.1159 0.6530 0.065 Uiso 1 1 calc R . .
H10C H 1.2308 0.1262 0.5497 0.065 Uiso 1 1 calc R . .
C11 C 0.9655(7) -0.0052(2) 0.7060(5) 0.0348(19) Uani 1 1 d . A .
H11 H 1.0462 0.0044 0.7237 0.042 Uiso 1 1 calc R . .
C12 C 0.9445(8) -0.0416(2) 0.6679(5) 0.041(2) Uani 1 1 d . . .
H12 H 1.0078 -0.0562 0.6573 0.049 Uiso 1 1 calc R A .
C13 C 0.8284(8) -0.0558(2) 0.6458(6) 0.046(2) Uani 1 1 d . A .
H13 H 0.8110 -0.0811 0.6217 0.055 Uiso 1 1 calc R . .
C14 C 0.7373(8) -0.0333(2) 0.6584(6) 0.043(2) Uani 1 1 d . . .
H14 H 0.6565 -0.0427 0.6423 0.051 Uiso 1 1 calc R A .
C15 C 0.7659(7) 0.0034(2) 0.6954(5) 0.0315(18) Uani 1 1 d . A .
C16 C 0.6748(6) 0.0310(2) 0.7051(5) 0.0310(18) Uani 1 1 d . A .
C17 C 0.5439(7) 0.0194(2) 0.6855(6) 0.046(2) Uani 1 1 d . . .
H17A H 0.5010 0.0393 0.7080 0.069 Uiso 1 1 calc R A .
H17B H 0.5394 -0.0054 0.7145 0.069 Uiso 1 1 calc R . .
H17C H 0.5061 0.0167 0.6211 0.069 Uiso 1 1 calc R . .
C18 C 0.7074(6) 0.1275(2) 0.7572(5) 0.0261(16) Uani 1 1 d . . .
C19 C 0.6418(6) 0.1634(2) 0.7612(5) 0.0281(17) Uani 1 1 d . A .
C20 C 0.5078(6) 0.1639(2) 0.7473(6) 0.044(2) Uani 1 1 d . . .
H20A H 0.4923 0.1767 0.7979 0.065 Uiso 1 1 calc R A .
H20B H 0.4773 0.1372 0.7425 0.065 Uiso 1 1 calc R . .
H20C H 0.4664 0.1780 0.6926 0.065 Uiso 1 1 calc R . .
C21 C 0.7368(8) 0.2187(2) 0.3608(6) 0.045(2) Uani 1 1 d . A .
H21 H 0.6605 0.2202 0.3708 0.054 Uiso 1 1 calc R . .
C22 C 0.7413(9) 0.2216(3) 0.2754(7) 0.061(3) Uani 1 1 d . . .
H22 H 0.6692 0.2254 0.2271 0.074 Uiso 1 1 calc R A .
C23 C 0.8534(10) 0.2189(3) 0.2610(6) 0.060(3) Uani 1 1 d . A .
H23 H 0.8586 0.2200 0.2024 0.072 Uiso 1 1 calc R . .
C24 C 0.9567(9) 0.2145(2) 0.3330(6) 0.047(2) Uani 1 1 d . . .
H24 H 1.0342 0.2131 0.3248 0.057 Uiso 1 1 calc R A .
C25 C 0.9456(7) 0.2122(2) 0.4178(5) 0.0348(19) Uani 1 1 d . A .
C26 C 1.0502(7) 0.2069(2) 0.4996(6) 0.038(2) Uani 1 1 d . A .
C27 C 1.1793(7) 0.2081(3) 0.4984(6) 0.052(2) Uani 1 1 d . . .
H27A H 1.2346 0.2053 0.5591 0.078 Uiso 1 1 calc R A .
H27B H 1.1944 0.2330 0.4738 0.078 Uiso 1 1 calc R . .
H27C H 1.1930 0.1869 0.4615 0.078 Uiso 1 1 calc R . .
C28 C 1.0513(7) 0.1888(2) 0.7101(5) 0.0332(18) Uani 1 1 d . . .
C29 C 1.1295(6) 0.1775(2) 0.8008(5) 0.0327(18) Uani 1 1 d . A .
C30 C 1.2630(6) 0.1741(3) 0.8238(6) 0.050(2) Uani 1 1 d . . .
H30A H 1.2997 0.1754 0.8885 0.074 Uiso 1 1 calc R A .
H30B H 1.2939 0.1955 0.7962 0.074 Uiso 1 1 calc R . .
H30C H 1.2835 0.1493 0.8019 0.074 Uiso 1 1 calc R . .
C31 C 0.9267(8) 0.2902(2) 0.5984(6) 0.048(2) Uani 1 1 d . A .
H31 H 1.0021 0.2824 0.5922 0.058 Uiso 1 1 calc R . .
C32 C 0.9110(10) 0.3289(3) 0.6191(6) 0.058(3) Uani 1 1 d . . .
H32 H 0.9721 0.3476 0.6222 0.070 Uiso 1 1 calc R A .
C33 C 0.8064(10) 0.3390(2) 0.6346(6) 0.057(3) Uani 1 1 d . A .
H33 H 0.7961 0.3647 0.6525 0.069 Uiso 1 1 calc R . .
C34 C 0.7166(9) 0.3126(2) 0.6246(5) 0.049(2) Uani 1 1 d . . .
H34 H 0.6434 0.3198 0.6351 0.059 Uiso 1 1 calc R A .
C35 C 0.7321(8) 0.2747(2) 0.5991(5) 0.0366(19) Uani 1 1 d . A .
C36 C 0.6410(7) 0.2440(2) 0.5824(5) 0.0354(19) Uani 1 1 d . A .
C37 C 0.5144(7) 0.2521(2) 0.5866(6) 0.047(2) Uani 1 1 d . . .
H37A H 0.4700 0.2276 0.5820 0.070 Uiso 1 1 calc R A .
H37B H 0.4715 0.2691 0.5372 0.070 Uiso 1 1 calc R . .
H37C H 0.5200 0.2647 0.6431 0.070 Uiso 1 1 calc R . .
C38 C 0.6632(6) 0.1479(2) 0.5385(5) 0.0287(17) Uani 1 1 d . . .
C39 C 0.5966(6) 0.1108(2) 0.5250(5) 0.0293(17) Uani 1 1 d . A .
C40 C 0.4680(6) 0.1075(2) 0.5227(6) 0.041(2) Uani 1 1 d . . .
H40A H 0.4147 0.1128 0.4623 0.062 Uiso 1 1 calc R A .
H40B H 0.4518 0.1263 0.5640 0.062 Uiso 1 1 calc R . .
H40C H 0.4527 0.0812 0.5401 0.062 Uiso 1 1 calc R . .
C41 C 0.9121(8) 0.2718(2) 0.8550(5) 0.038(2) Uani 1 1 d . . .
H41 H 0.9671 0.2927 0.8746 0.045 Uiso 1 1 calc R A .
C42 C 0.8399(7) 0.0095(2) 0.4597(5) 0.039(2) Uani 1 1 d . . .
H42 H 0.8922 -0.0107 0.4532 0.047 Uiso 1 1 calc R A .
C43 C 0.7595(7) 0.1130(2) 0.3073(6) 0.042(2) Uani 1 1 d . . .
H43 H 0.6949 0.1139 0.2528 0.050 Uiso 1 1 calc R A .
C44A C 0.831(2) 0.1613(7) 0.9803(19) 0.033(5) Uani 0.612(16) 1 d P A 1
H44D H 0.7494 0.1640 0.9433 0.040 Uiso 0.612(16) 1 calc PR A 1
O16A O 0.9128(13) 0.1696(5) 0.9457(14) 0.033(4) Uani 0.612(16) 1 d P A 1
O17A O 0.8465(10) 0.1498(3) 1.0580(7) 0.054(4) Uani 0.612(16) 1 d P A 1
C44B C 0.889(4) 0.1563(11) 1.003(3) 0.047(13) Uani 0.388(16) 1 d P A 2
H44E H 0.8347 0.1516 1.0359 0.056 Uiso 0.388(16) 1 calc PR A 2
O16B O 0.9897(15) 0.1401(5) 1.0289(10) 0.054(6) Uani 0.388(16) 1 d P A 2
O17B O 0.853(3) 0.1778(9) 0.939(2) 0.050(7) Uani 0.388(16) 1 d P A 2
O25 O 0.5392(17) -0.0006(4) 0.1048(10) 0.083(7) Uani 0.487(18) 1 d P B 3
O25B O 0.4040(16) -0.0057(4) 0.0563(11) 0.092(7) Uani 0.513(18) 1 d P B 4
O18 O 0.5572(9) 0.0761(3) 0.8885(7) 0.063(3) Uani 0.60 1 d P C 5
O19 O 0.2864(11) 0.0232(4) 0.7437(8) 0.045(4) Uani 0.40 1 d P D 6
O23 O 0.6170(10) 0.1141(3) 0.0518(8) 0.142(4) Uani 1 1 d . . .

loop_
_atom_site_aniso_label
_atom_site_aniso_U_11
_atom_site_aniso_U_22
_atom_site_aniso_U_33
_atom_site_aniso_U_23
_atom_site_aniso_U_13
_atom_site_aniso_U_12
Ni1 0.0222(5) 0.0250(5) 0.0306(5) -0.0012(4) 0.0078(4) -0.0021(4)
Ni2 0.0209(5) 0.0265(5) 0.0319(6) -0.0028(4) 0.0071(4) -0.0031(4)
Ni3 0.0329(6) 0.0294(5) 0.0398(6) 0.0011(5) 0.0170(5) 0.0004(4)
Ni4 0.0183(5) 0.0307(5) 0.0310(6) -0.0002(4) 0.0068(4) -0.0016(4)
O1 0.017(2) 0.030(3) 0.026(3) 0.002(2) 0.006(2) 0.000(2)
O2 0.033(3) 0.037(3) 0.043(3) 0.002(2) 0.022(3) 0.000(2)
O3 0.027(3) 0.024(3) 0.034(3) -0.005(2) 0.013(2) -0.003(2)
O4 0.029(3) 0.037(3) 0.064(4) -0.011(3) 0.016(3) 0.008(2)
O5 0.024(3) 0.035(3) 0.040(3) -0.004(2) 0.013(2) -0.003(2)
O6 0.029(3) 0.056(4) 0.033(3) -0.007(3) 0.007(3) 0.001(3)
O7 0.021(3) 0.037(3) 0.035(3) -0.001(2) 0.013(2) -0.002(2)
O8 0.032(3) 0.039(3) 0.047(4) -0.004(3) 0.012(3) -0.008(2)
O10 0.040(3) 0.023(3) 0.056(4) -0.010(3) 0.013(3) -0.004(2)
O11 0.038(3) 0.032(3) 0.059(4) -0.004(3) 0.011(3) -0.001(3)
O12 0.030(3) 0.028(3) 0.069(4) -0.016(3) 0.020(3) -0.004(2)
O13 0.035(4) 0.047(4) 0.145(7) -0.030(4) 0.016(4) -0.003(3)
O14 0.031(3) 0.060(4) 0.027(3) 0.004(3) 0.009(3) -0.004(3)
O15 0.040(4) 0.071(4) 0.043(4) 0.007(3) 0.017(3) -0.001(3)
O20 0.044(3) 0.061(4) 0.053(4) -0.002(3) 0.013(3) -0.005(3)
O21 0.094(6) 0.095(6) 0.068(5) -0.009(4) 0.019(4) -0.011(5)
O22 0.054(4) 0.035(3) 0.059(4) 0.012(3) 0.017(3) 0.001(3)
O24 0.045(4) 0.091(5) 0.045(4) 0.007(3) 0.012(3) -0.011(3)
N1 0.041(4) 0.031(4) 0.030(4) -0.003(3) 0.007(3) 0.001(3)
N2 0.025(3) 0.025(3) 0.032(4) 0.000(3) 0.001(3) -0.002(3)
N3 0.020(3) 0.039(4) 0.037(4) 0.000(3) 0.008(3) -0.001(3)
N4 0.026(3) 0.027(3) 0.027(4) 0.001(3) 0.014(3) -0.003(3)
N5 0.035(4) 0.023(3) 0.033(4) 0.006(3) 0.013(3) 0.004(3)
N6 0.026(3) 0.029(4) 0.035(4) 0.000(3) 0.011(3) -0.005(3)
N7 0.026(3) 0.032(4) 0.036(4) -0.005(3) 0.015(3) -0.007(3)
N8 0.025(3) 0.027(3) 0.032(4) -0.002(3) 0.010(3) 0.006(3)
N9 0.048(4) 0.037(4) 0.039(4) 0.003(3) 0.020(4) -0.001(3)
N10 0.034(4) 0.029(3) 0.038(4) -0.005(3) 0.018(3) -0.008(3)
N11 0.028(3) 0.045(4) 0.040(4) -0.014(3) 0.016(3) -0.012(3)
N12 0.022(3) 0.040(4) 0.038(4) -0.010(3) 0.007(3) -0.002(3)
N13 0.053(4) 0.029(4) 0.040(4) 0.001(3) 0.018(4) -0.003(3)
N14 0.037(4) 0.027(3) 0.030(4) 0.006(3) 0.012(3) 0.005(3)
N15 0.025(3) 0.040(4) 0.038(4) 0.004(3) 0.010(3) 0.003(3)
N16 0.027(3) 0.030(4) 0.028(4) -0.001(3) 0.001(3) -0.006(3)
C1 0.049(5) 0.043(5) 0.040(5) 0.001(4) 0.019(5) 0.002(4)
C2 0.089(8) 0.053(6) 0.041(6) 0.005(5) 0.031(6) 0.001(5)
C3 0.068(7) 0.070(7) 0.031(5) 0.000(5) 0.002(5) 0.003(5)
C4 0.047(5) 0.053(5) 0.036(5) 0.000(4) 0.006(4) 0.004(4)
C5 0.039(5) 0.031(4) 0.032(5) 0.000(4) 0.001(4) 0.004(4)
C6 0.031(4) 0.042(5) 0.032(5) 0.000(4) 0.005(4) 0.001(4)
C7 0.025(5) 0.104(8) 0.045(6) 0.003(5) -0.001(4) 0.000(5)
C8 0.014(4) 0.029(4) 0.030(4) -0.002(3) 0.008(3) -0.005(3)
C9 0.022(4) 0.031(4) 0.037(5) -0.004(4) 0.010(4) -0.003(3)
C10 0.026(4) 0.062(6) 0.045(5) -0.007(4) 0.016(4) -0.007(4)
C11 0.038(5) 0.030(4) 0.035(5) 0.005(4) 0.011(4) 0.004(4)
C12 0.045(5) 0.032(5) 0.049(5) 0.000(4) 0.017(4) 0.000(4)
C13 0.055(6) 0.027(4) 0.059(6) -0.008(4) 0.023(5) -0.011(4)
C14 0.046(5) 0.027(4) 0.059(6) -0.010(4) 0.021(5) -0.010(4)
C15 0.032(4) 0.024(4) 0.042(5) -0.002(3) 0.017(4) -0.008(3)
C16 0.030(4) 0.028(4) 0.037(5) -0.003(3) 0.013(4) -0.011(3)
C17 0.036(5) 0.033(5) 0.073(7) -0.005(4) 0.020(5) -0.011(4)
C18 0.017(4) 0.036(4) 0.027(4) 0.002(3) 0.008(3) 0.000(3)
C19 0.022(4) 0.032(4) 0.028(4) -0.007(3) 0.005(3) -0.004(3)
C20 0.022(4) 0.046(5) 0.067(6) -0.012(4) 0.019(4) 0.000(4)
C21 0.042(5) 0.048(5) 0.044(6) 0.012(4) 0.013(5) 0.013(4)
C22 0.060(6) 0.079(7) 0.053(6) 0.023(5) 0.028(5) 0.021(5)
C23 0.083(8) 0.065(6) 0.039(6) 0.015(5) 0.030(6) 0.015(6)
C24 0.059(6) 0.043(5) 0.050(6) 0.013(4) 0.031(5) 0.004(4)
C25 0.039(5) 0.028(4) 0.047(5) -0.001(4) 0.026(4) -0.002(3)
C26 0.041(5) 0.030(4) 0.052(6) -0.009(4) 0.027(5) -0.012(4)
C27 0.039(5) 0.058(6) 0.070(7) -0.012(5) 0.034(5) -0.016(4)
C28 0.029(4) 0.030(4) 0.043(5) -0.006(4) 0.013(4) -0.009(3)
C29 0.022(4) 0.032(4) 0.044(5) -0.007(4) 0.011(4) -0.002(3)
C30 0.018(4) 0.082(7) 0.048(6) -0.008(5) 0.008(4) -0.010(4)
C31 0.058(6) 0.034(5) 0.053(6) -0.004(4) 0.018(5) -0.014(4)
C32 0.079(7) 0.043(6) 0.045(6) -0.008(4) 0.008(5) -0.009(5)
C33 0.097(8) 0.022(5) 0.043(6) -0.005(4) 0.008(6) 0.005(5)
C34 0.077(7) 0.036(5) 0.031(5) 0.004(4) 0.010(5) 0.011(5)
C35 0.059(6) 0.028(4) 0.027(4) -0.003(3) 0.019(4) 0.008(4)
C36 0.043(5) 0.037(5) 0.029(5) 0.004(4) 0.015(4) 0.011(4)
C37 0.050(5) 0.048(5) 0.041(5) -0.001(4) 0.012(4) 0.017(4)
C38 0.025(4) 0.039(4) 0.019(4) -0.002(3) 0.003(3) 0.007(3)
C39 0.022(4) 0.034(4) 0.031(4) 0.005(3) 0.007(3) 0.001(3)
C40 0.024(4) 0.049(5) 0.053(6) 0.004(4) 0.016(4) 0.001(4)
C41 0.045(5) 0.033(5) 0.038(5) -0.008(4) 0.017(4) -0.013(4)
C42 0.028(5) 0.040(5) 0.046(5) -0.002(4) 0.008(4) 0.004(4)
C43 0.028(5) 0.053(5) 0.043(6) 0.002(4) 0.008(4) 0.006(4)
C44A 0.021(10) 0.041(11) 0.036(14) -0.002(9) 0.006(10) 0.007(10)
O16A 0.039(8) 0.035(7) 0.028(8) -0.001(5) 0.013(8) 0.001(7)
O17A 0.041(6) 0.088(8) 0.034(7) 0.014(6) 0.014(6) -0.006(5)
C44B 0.03(2) 0.06(2) 0.05(3) -0.02(2) 0.00(2) 0.024(19)
O16B 0.050(12) 0.068(12) 0.046(11) -0.001(8) 0.020(9) -0.008(9)
O17B 0.067(19) 0.065(18) 0.025(12) 0.007(12) 0.023(14) -0.006(14)
O25 0.114(17) 0.079(11) 0.061(11) -0.009(8) 0.035(10) 0.007(10)
O25B 0.091(15) 0.085(12) 0.099(13) -0.006(9) 0.026(11) -0.011(9)
O18 0.063(7) 0.080(8) 0.074(8) -0.003(6) 0.061(6) -0.024(6)
O19 0.036(8) 0.069(10) 0.025(7) -0.010(7) 0.004(6) 0.020(7)
O23 0.151(9) 0.120(8) 0.197(11) -0.020(7) 0.116(9) -0.029(7)

loop_
_atom_type_symbol
_atom_type_description
_atom_type_scat_dispersion_real
_atom_type_scat_dispersion_imag
_atom_type_scat_source
C C 0.0033 0.0016 'International Tables Vol C Tables 4.2.6.8 and 6.1.1.4'
H H 0.0000 0.0000 'International Tables Vol C Tables 4.2.6.8 and 6.1.1.4'
N N 0.0061 0.0033 'International Tables Vol C Tables 4.2.6.8 and 6.1.1.4'
O O 0.0106 0.0060 'International Tables Vol C Tables 4.2.6.8 and 6.1.1.4'
Ni Ni 0.3393 1.1124 'International Tables Vol C Tables 4.2.6.8 and 6.1.1.4'

loop_
_geom_angle_atom_site_label_1
_geom_angle_atom_site_label_2
_geom_angle_atom_site_label_3
_geom_angle
_geom_angle_site_symmetry_1
_geom_angle_site_symmetry_3
_geom_angle_publ_flag
N2 Ni1 N6 175.9(2) . . ?
N2 Ni1 N5 98.6(2) . . ?
N6 Ni1 N5 78.5(2) . . ?
N2 Ni1 N1 77.9(3) . . ?
N6 Ni1 N1 99.4(2) . . ?
N5 Ni1 N1 96.6(2) . . ?
N2 Ni1 O1 76.8(2) . . ?
N6 Ni1 O1 105.9(2) . . ?
N5 Ni1 O1 88.6(2) . . ?
N1 Ni1 O1 154.7(2) . . ?
N2 Ni1 O3 106.7(2) . . ?
N6 Ni1 O3 76.4(2) . . ?
N5 Ni1 O3 154.2(2) . . ?
N1 Ni1 O3 93.6(2) . . ?
O1 Ni1 O3 92.28(18) . . ?
N2 Ni1 Ni2 85.75(16) . . ?
N6 Ni1 Ni2 97.34(17) . . ?
N5 Ni1 Ni2 174.04(17) . . ?
N1 Ni1 Ni2 88.29(16) . . ?
O1 Ni1 Ni2 88.41(12) . . ?
O3 Ni1 Ni2 21.00(12) . . ?
N2 Ni1 Ni4 97.61(18) . . ?
N6 Ni1 Ni4 84.98(17) . . ?
N5 Ni1 Ni4 82.78(16) . . ?
N1 Ni1 Ni4 175.33(18) . . ?
O1 Ni1 Ni4 20.96(12) . . ?
O3 Ni1 Ni4 88.90(13) . . ?
Ni2 Ni1 Ni4 92.63(3) . . ?
N12 Ni2 O16A 82.1(4) . . ?
N12 Ni2 N8 173.6(2) . . ?
O16A Ni2 N8 96.5(4) . . ?
N12 Ni2 O10 84.1(2) . . ?
O16A Ni2 O10 91.3(5) . . ?
N8 Ni2 O10 102.2(2) . . ?
N12 Ni2 O3 96.2(2) . . ?
O16A Ni2 O3 90.7(5) . . ?
N8 Ni2 O3 77.6(2) . . ?
O10 Ni2 O3 177.9(2) . . ?
N12 Ni2 O5 77.0(2) . . ?
O16A Ni2 O5 159.1(4) . . ?
N8 Ni2 O5 103.98(19) . . ?
O10 Ni2 O5 88.28(18) . . ?
O3 Ni2 O5 89.78(15) . . ?
N12 Ni2 O17B 101.7(8) . . ?
O16A Ni2 O17B 19.9(6) . . ?
N8 Ni2 O17B 77.4(8) . . ?
O10 Ni2 O17B 90.1(8) . . ?
O3 Ni2 O17B 91.9(8) . . ?
O5 Ni2 O17B 178.0(9) . . ?
N12 Ni2 Ni1 74.75(17) . . ?
O16A Ni2 Ni1 88.5(4) . . ?
N8 Ni2 Ni1 99.02(16) . . ?
O10 Ni2 Ni1 158.67(15) . . ?
O3 Ni2 Ni1 21.42(13) . . ?
O5 Ni2 Ni1 84.42(8) . . ?
O17B Ni2 Ni1 96.8(8) . . ?
N12 Ni2 Ni3 97.60(19) . . ?
O16A Ni2 Ni3 175.3(4) . . ?
N8 Ni2 Ni3 83.21(17) . . ?
O10 Ni2 Ni3 93.27(16) . . ?
O3 Ni2 Ni3 84.66(13) . . ?
O5 Ni2 Ni3 20.78(8) . . ?
O17B Ni2 Ni3 160.6(8) . . ?
Ni1 Ni2 Ni3 86.96(3) . . ?
N10 Ni3 N14 175.7(3) . . ?
N10 Ni3 N13 98.8(3) . . ?
N14 Ni3 N13 78.8(3) . . ?
N10 Ni3 N9 78.0(3) . . ?
N14 Ni3 N9 105.7(3) . . ?
N13 Ni3 N9 92.8(2) . . ?
N10 Ni3 O7 106.3(2) . . ?
N14 Ni3 O7 76.2(2) . . ?
N13 Ni3 O7 154.9(2) . . ?
N9 Ni3 O7 91.7(2) . . ?
N10 Ni3 O5 76.7(2) . . ?
N14 Ni3 O5 99.69(19) . . ?
N13 Ni3 O5 92.5(2) . . ?
N9 Ni3 O5 154.6(2) . . ?
O7 Ni3 O5 93.97(15) . . ?
N10 Ni3 Ni4 85.45(17) . . ?
N14 Ni3 Ni4 97.15(17) . . ?
N13 Ni3 Ni4 174.97(19) . . ?
N9 Ni3 Ni4 85.49(17) . . ?
O7 Ni3 Ni4 20.93(12) . . ?
O5 Ni3 Ni4 91.07(8) . . ?
N10 Ni3 Ni2 97.38(19) . . ?
N14 Ni3 Ni2 79.04(17) . . ?
N13 Ni3 Ni2 89.22(18) . . ?
N9 Ni3 Ni2 175.16(19) . . ?
O7 Ni3 Ni2 88.34(13) . . ?
O5 Ni3 Ni2 20.66(8) . . ?
Ni4 Ni3 Ni2 92.88(3) . . ?
O12 Ni4 N16 101.0(2) . . ?
O12 Ni4 N4 83.7(2) . . ?
N16 Ni4 N4 173.0(2) . . ?
O12 Ni4 O7 176.4(2) . . ?
N16 Ni4 O7 78.4(2) . . ?
N4 Ni4 O7 96.6(2) . . ?
O12 Ni4 O14 94.1(2) . . ?
N16 Ni4 O14 82.2(2) . . ?
N4 Ni4 O14 102.9(2) . . ?
O7 Ni4 O14 89.3(2) . . ?
O12 Ni4 O1 89.6(2) . . ?
N16 Ni4 O1 97.9(2) . . ?
N4 Ni4 O1 76.8(2) . . ?
O7 Ni4 O1 86.98(18) . . ?
O14 Ni4 O1 176.2(2) . . ?
O12 Ni4 Ni3 158.62(14) . . ?
N16 Ni4 Ni3 99.71(17) . . ?
N4 Ni4 Ni3 75.23(16) . . ?
O7 Ni4 Ni3 21.39(12) . . ?
O14 Ni4 Ni3 93.85(15) . . ?
O1 Ni4 Ni3 82.38(12) . . ?
O12 Ni4 Ni1 92.19(17) . . ?
N16 Ni4 Ni1 76.94(16) . . ?
N4 Ni4 Ni1 97.73(17) . . ?
O7 Ni4 Ni1 84.22(14) . . ?
O14 Ni4 Ni1 158.96(15) . . ?
O1 Ni4 Ni1 20.96(12) . . ?
Ni3 Ni4 Ni1 87.37(3) . . ?
C8 O1 Ni1 108.1(4) . . ?
C8 O1 Ni4 113.4(4) . . ?
Ni1 O1 Ni4 138.1(2) . . ?
N4 O2 H2O 109.0 . . ?
C18 O3 Ni2 112.7(4) . . ?
C18 O3 Ni1 109.4(4) . . ?
Ni2 O3 Ni1 137.6(2) . . ?
N8 O4 H4O 109.2 . . ?
C28 O5 Ni2 113.0(4) . . ?
C28 O5 Ni3 108.4(4) . . ?
Ni2 O5 Ni3 138.56(14) . . ?
N12 O6 H6O 109.2 . . ?
C38 O7 Ni4 112.5(4) . . ?
C38 O7 Ni3 109.9(4) . . ?
Ni4 O7 Ni3 137.7(2) . . ?
N16 O8 H8O 109.0 . . ?
C41 O10 Ni2 134.3(5) . . ?
C42 O12 Ni4 136.0(5) . . ?
C43 O14 Ni4 132.7(5) . . ?
C1 N1 C5 118.9(7) . . ?
C1 N1 Ni1 128.3(6) . . ?
C5 N1 Ni1 112.8(5) . . ?
C6 N2 N3 120.5(6) . . ?
C6 N2 Ni1 120.1(5) . . ?
N3 N2 Ni1 119.2(4) . . ?
C8 N3 N2 108.2(5) . . ?
C9 N4 O2 113.7(6) . . ?
C9 N4 Ni4 118.1(5) . . ?
O2 N4 Ni4 127.1(4) . . ?
C11 N5 C15 118.7(6) . . ?
C11 N5 Ni1 128.1(5) . . ?
C15 N5 Ni1 112.8(5) . . ?
C16 N6 N7 122.1(6) . . ?
C16 N6 Ni1 118.9(5) . . ?
N7 N6 Ni1 118.9(4) . . ?
C18 N7 N6 109.3(5) . . ?
C19 N8 O4 114.7(5) . . ?
C19 N8 Ni2 117.5(5) . . ?
O4 N8 Ni2 126.9(4) . . ?
C21 N9 C25 120.0(7) . . ?
C21 N9 Ni3 127.3(6) . . ?
C25 N9 Ni3 112.6(5) . . ?
C26 N10 N11 120.9(6) . . ?
C26 N10 Ni3 120.4(6) . . ?
N11 N10 Ni3 118.6(4) . . ?
C28 N11 N10 108.8(6) . . ?
C29 N12 O6 116.4(6) . . ?
C29 N12 Ni2 119.4(5) . . ?
O6 N12 Ni2 123.2(4) . . ?
C31 N13 C35 119.5(7) . . ?
C31 N13 Ni3 128.1(6) . . ?
C35 N13 Ni3 112.2(5) . . ?
C36 N14 N15 122.1(6) . . ?
C36 N14 Ni3 118.5(5) . . ?
N15 N14 Ni3 119.4(4) . . ?
C38 N15 N14 109.3(6) . . ?
C39 N16 O8 115.1(6) . . ?
C39 N16 Ni4 117.3(5) . . ?
O8 N16 Ni4 127.3(4) . . ?
N1 C1 C2 121.3(8) . . ?
N1 C1 H1 119.4 . . ?
C2 C1 H1 119.4 . . ?
C3 C2 C1 119.3(9) . . ?
C3 C2 H2 120.4 . . ?
C1 C2 H2 120.4 . . ?
C4 C3 C2 118.2(8) . . ?
C4 C3 H3 120.9 . . ?
C2 C3 H3 120.9 . . ?
C5 C4 C3 120.8(9) . . ?
C5 C4 H4 119.6 . . ?
C3 C4 H4 119.6 . . ?
N1 C5 C4 121.5(8) . . ?
N1 C5 C6 114.2(7) . . ?
C4 C5 C6 124.3(8) . . ?
N2 C6 C5 114.8(7) . . ?
N2 C6 C7 125.0(7) . . ?
C5 C6 C7 120.1(7) . . ?
C6 C7 H7A 109.5 . . ?
C6 C7 H7B 109.5 . . ?
H7A C7 H7B 109.5 . . ?
C6 C7 H7C 109.5 . . ?
H7A C7 H7C 109.5 . . ?
H7B C7 H7C 109.5 . . ?
O1 C8 N3 127.6(6) . . ?
O1 C8 C9 117.4(6) . . ?
N3 C8 C9 114.9(6) . . ?
N4 C9 C10 125.3(7) . . ?
N4 C9 C8 112.6(6) . . ?
C10 C9 C8 122.1(7) . . ?
C9 C10 H10A 109.5 . . ?
C9 C10 H10B 109.5 . . ?
H10A C10 H10B 109.5 . . ?
C9 C10 H10C 109.5 . . ?
H10A C10 H10C 109.5 . . ?
H10B C10 H10C 109.5 . . ?
N5 C11 C12 123.9(7) . . ?
N5 C11 H11 118.0 . . ?
C12 C11 H11 118.0 . . ?
C13 C12 C11 117.4(8) . . ?
C13 C12 H12 121.3 . . ?
C11 C12 H12 121.3 . . ?
C12 C13 C14 120.1(7) . . ?
C12 C13 H13 120.0 . . ?
C14 C13 H13 120.0 . . ?
C13 C14 C15 118.7(7) . . ?
C13 C14 H14 120.6 . . ?
C15 C14 H14 120.6 . . ?
N5 C15 C14 121.0(7) . . ?
N5 C15 C16 115.4(6) . . ?
C14 C15 C16 123.4(7) . . ?
N6 C16 C15 113.9(6) . . ?
N6 C16 C17 124.7(7) . . ?
C15 C16 C17 121.3(6) . . ?
C16 C17 H17A 109.5 . . ?
C16 C17 H17B 109.5 . . ?
H17A C17 H17B 109.5 . . ?
C16 C17 H17C 109.5 . . ?
H17A C17 H17C 109.5 . . ?
H17B C17 H17C 109.5 . . ?
O3 C18 N7 125.7(6) . . ?
O3 C18 C19 117.6(6) . . ?
N7 C18 C19 116.7(6) . . ?
N8 C19 C18 113.6(6) . . ?
N8 C19 C20 124.1(7) . . ?
C18 C19 C20 122.2(6) . . ?
C19 C20 H20A 109.5 . . ?
C19 C20 H20B 109.5 . . ?
H20A C20 H20B 109.5 . . ?
C19 C20 H20C 109.5 . . ?
H20A C20 H20C 109.5 . . ?
H20B C20 H20C 109.5 . . ?
N9 C21 C22 122.0(8) . . ?
N9 C21 H21 119.0 . . ?
C22 C21 H21 119.0 . . ?
C21 C22 C23 118.8(9) . . ?
C21 C22 H22 120.6 . . ?
C23 C22 H22 120.6 . . ?
C24 C23 C22 119.2(9) . . ?
C24 C23 H23 120.4 . . ?
C22 C23 H23 120.4 . . ?
C23 C24 C25 118.9(8) . . ?
C23 C24 H24 120.6 . . ?
C25 C24 H24 120.6 . . ?
N9 C25 C24 121.1(8) . . ?
N9 C25 C26 115.5(7) . . ?
C24 C25 C26 123.4(7) . . ?
N10 C26 C25 113.2(7) . . ?
N10 C26 C27 124.7(8) . . ?
C25 C26 C27 122.1(7) . . ?
C26 C27 H27A 109.5 . . ?
C26 C27 H27B 109.5 . . ?
H27A C27 H27B 109.5 . . ?
C26 C27 H27C 109.5 . . ?
H27A C27 H27C 109.5 . . ?
H27B C27 H27C 109.5 . . ?
N11 C28 O5 127.3(7) . . ?
N11 C28 C29 116.2(7) . . ?
O5 C28 C29 116.5(6) . . ?
N12 C29 C30 125.3(7) . . ?
N12 C29 C28 112.5(6) . . ?
C30 C29 C28 122.1(7) . . ?
C29 C30 H30A 109.5 . . ?
C29 C30 H30B 109.5 . . ?
H30A C30 H30B 109.5 . . ?
C29 C30 H30C 109.5 . . ?
H30A C30 H30C 109.5 . . ?
H30B C30 H30C 109.5 . . ?
N13 C31 C32 121.8(9) . . ?
N13 C31 H31 119.1 . . ?
C32 C31 H31 119.1 . . ?
C33 C32 C31 118.5(9) . . ?
C33 C32 H32 120.7 . . ?
C31 C32 H32 120.7 . . ?
C32 C33 C34 120.3(8) . . ?
C32 C33 H33 119.8 . . ?
C34 C33 H33 119.8 . . ?
C33 C34 C35 119.9(9) . . ?
C33 C34 H34 120.1 . . ?
C35 C34 H34 120.1 . . ?
N13 C35 C34 119.9(8) . . ?
N13 C35 C36 114.7(6) . . ?
C34 C35 C36 125.4(8) . . ?
N14 C36 C35 115.4(7) . . ?
N14 C36 C37 123.6(7) . . ?
C35 C36 C37 121.0(7) . . ?
C36 C37 H37A 109.5 . . ?
C36 C37 H37B 109.5 . . ?
H37A C37 H37B 109.5 . . ?
C36 C37 H37C 109.5 . . ?
H37A C37 H37C 109.5 . . ?
H37B C37 H37C 109.5 . . ?
O7 C38 N15 125.2(7) . . ?
O7 C38 C39 119.0(6) . . ?
N15 C38 C39 115.8(6) . . ?
N16 C39 C38 112.6(6) . . ?
N16 C39 C40 124.3(7) . . ?
C38 C39 C40 123.1(7) . . ?
C39 C40 H40A 109.5 . . ?
C39 C40 H40B 109.5 . . ?
H40A C40 H40B 109.5 . . ?
C39 C40 H40C 109.5 . . ?
H40A C40 H40C 109.5 . . ?
H40B C40 H40C 109.5 . . ?
O10 C41 O11 129.0(7) . . ?
O10 C41 H41 115.5 . . ?
O11 C41 H41 115.5 . . ?
O12 C42 O13 127.4(8) . . ?
O12 C42 H42 116.3 . . ?
O13 C42 H42 116.3 . . ?
O14 C43 O15 130.3(8) . . ?
O14 C43 H43 114.8 . . ?
O15 C43 H43 114.8 . . ?
O17A C44A O16A 127(3) . . ?
O17A C44A H44D 116.6 . . ?
O16A C44A H44D 116.6 . . ?
C44A O16A Ni2 128(2) . . ?
O17B C44B O16B 126(6) . . ?
O17B C44B H44E 117.1 . . ?
O16B C44B H44E 117.1 . . ?
C44B O17B Ni2 135(3) . . ?

loop_
_geom_bond_atom_site_label_1
_geom_bond_atom_site_label_2
_geom_bond_distance
_geom_bond_site_symmetry_2
_geom_bond_publ_flag
Ni1 N2 1.975(6) . ?
Ni1 N6 1.990(6) . ?
Ni1 N5 2.071(6) . ?
Ni1 N1 2.116(6) . ?
Ni1 O1 2.117(5) . ?
Ni1 O3 2.123(5) . ?
Ni1 Ni2 3.9204(12) . ?
Ni1 Ni4 3.9553(13) . ?
Ni2 N12 2.009(6) . ?
Ni2 O16A 2.03(2) . ?
Ni2 N8 2.036(6) . ?
Ni2 O10 2.069(5) . ?
Ni2 O3 2.083(4) . ?
Ni2 O5 2.112(3) . ?
Ni2 O17B 2.12(4) . ?
Ni2 Ni3 3.9617(14) . ?
Ni3 N10 1.988(6) . ?
Ni3 N14 1.992(6) . ?
Ni3 N13 2.085(6) . ?
Ni3 N9 2.094(7) . ?
Ni3 O7 2.111(5) . ?
Ni3 O5 2.124(3) . ?
Ni3 Ni4 3.8976(13) . ?
Ni4 O12 2.040(5) . ?
Ni4 N16 2.047(6) . ?
Ni4 N4 2.059(6) . ?
Ni4 O7 2.068(5) . ?
Ni4 O14 2.086(5) . ?
Ni4 O1 2.118(5) . ?
O1 C8 1.287(7) . ?
O2 N4 1.390(7) . ?
O2 H2O 0.8500 . ?
O3 C18 1.302(8) . ?
O4 N8 1.378(6) . ?
O4 H4O 0.8500 . ?
O5 C28 1.303(8) . ?
O6 N12 1.393(7) . ?
O6 H6O 0.8500 . ?
O7 C38 1.298(8) . ?
O8 N16 1.372(7) . ?
O8 H8O 0.8501 . ?
O10 C41 1.232(9) . ?
O11 C41 1.238(9) . ?
O12 C42 1.223(9) . ?
O13 C42 1.229(9) . ?
O14 C43 1.210(9) . ?
O15 C43 1.249(9) . ?
O22 H22W 0.7566 . ?
N1 C1 1.332(10) . ?
N1 C5 1.359(9) . ?
N2 C6 1.288(9) . ?
N2 N3 1.382(8) . ?
N3 C8 1.310(9) . ?
N4 C9 1.283(9) . ?
N5 C11 1.315(9) . ?
N5 C15 1.349(9) . ?
N6 C16 1.285(9) . ?
N6 N7 1.390(8) . ?
N7 C18 1.314(9) . ?
N8 C19 1.276(9) . ?
N9 C21 1.333(10) . ?
N9 C25 1.344(9) . ?
N10 C26 1.272(9) . ?
N10 N11 1.400(9) . ?
N11 C28 1.295(9) . ?
N12 C29 1.280(9) . ?
N13 C31 1.328(10) . ?
N13 C35 1.366(10) . ?
N14 C36 1.282(9) . ?
N14 N15 1.372(8) . ?
N15 C38 1.323(9) . ?
N16 C39 1.285(9) . ?
C1 C2 1.412(12) . ?
C1 H1 0.9500 . ?
C2 C3 1.376(13) . ?
C2 H2 0.9500 . ?
C3 C4 1.374(12) . ?
C3 H3 0.9500 . ?
C4 C5 1.364(11) . ?
C4 H4 0.9500 . ?
C5 C6 1.474(11) . ?
C6 C7 1.515(10) . ?
C7 H7A 0.9800 . ?
C7 H7B 0.9800 . ?
C7 H7C 0.9800 . ?
C8 C9 1.508(10) . ?
C9 C10 1.474(10) . ?
C10 H10A 0.9800 . ?
C10 H10B 0.9800 . ?
C10 H10C 0.9800 . ?
C11 C12 1.379(10) . ?
C11 H11 0.9500 . ?
C12 C13 1.373(11) . ?
C12 H12 0.9500 . ?
C13 C14 1.376(11) . ?
C13 H13 0.9500 . ?
C14 C15 1.392(10) . ?
C14 H14 0.9500 . ?
C15 C16 1.468(10) . ?
C16 C17 1.508(10) . ?
C17 H17A 0.9800 . ?
C17 H17B 0.9800 . ?
C17 H17C 0.9800 . ?
C18 C19 1.467(10) . ?
C19 C20 1.503(9) . ?
C20 H20A 0.9800 . ?
C20 H20B 0.9800 . ?
C20 H20C 0.9800 . ?
C21 C22 1.373(12) . ?
C21 H21 0.9500 . ?
C22 C23 1.395(13) . ?
C22 H22 0.9500 . ?
C23 C24 1.381(12) . ?
C23 H23 0.9500 . ?
C24 C25 1.391(11) . ?
C24 H24 0.9500 . ?
C25 C26 1.485(11) . ?
C26 C27 1.507(10) . ?
C27 H27A 0.9800 . ?
C27 H27B 0.9800 . ?
C27 H27C 0.9800 . ?
C28 C29 1.492(11) . ?
C29 C30 1.482(10) . ?
C30 H30A 0.9800 . ?
C30 H30B 0.9800 . ?
C30 H30C 0.9800 . ?
C31 C32 1.399(12) . ?
C31 H31 0.9500 . ?
C32 C33 1.359(13) . ?
C32 H32 0.9500 . ?
C33 C34 1.357(13) . ?
C33 H33 0.9500 . ?
C34 C35 1.394(11) . ?
C34 H34 0.9500 . ?
C35 C36 1.461(11) . ?
C36 C37 1.519(11) . ?
C37 H37A 0.9800 . ?
C37 H37B 0.9800 . ?
C37 H37C 0.9800 . ?
C38 C39 1.477(10) . ?
C39 C40 1.488(10) . ?
C40 H40A 0.9800 . ?
C40 H40B 0.9800 . ?
C40 H40C 0.9800 . ?
C41 H41 0.9500 . ?
C42 H42 0.9500 . ?
C43 H43 0.9500 . ?
C44A O17A 1.25(3) . ?
C44A O16A 1.27(3) . ?
C44A H44D 0.9500 . ?
C44B O17B 1.22(6) . ?
C44B O16B 1.25(4) . ?
C44B H44E 0.9500 . ?
